data_4066292
loop_
_publ_author_name
'Hahn, F. Ekkehardt'
'Naziruddin, Abbas Raja'
'Hepp, Alexander'
'Pape, Tania'

_publ_section_title
;
 Synthesis, Characterization, and H-Bonding Abilities of Ruthenium(II)
 Complexes Bearing Bidentate NR,NH-Carbene/Phosphine Ligands&#x2020;
;
_journal_issue 21
_journal_name_full Organometallics
_journal_page_first 5283
_journal_paper_doi 10.1021/om100388w
_journal_volume 29
_journal_year 2010
_chemical_formula_sum 'C37.5 H47 Cl2 N2 O P Ru'
_chemical_formula_weight 744.71
_chemical_name_systematic
; 
 ? 
;
_space_group_IT_number 88
_symmetry_cell_setting tetragonal
_symmetry_space_group_name_Hall '-I 4ad'
_symmetry_space_group_name_H-M 'I 41/a :2'
_atom_sites_solution_hydrogens geom
_atom_sites_solution_primary direct
_atom_sites_solution_secondary difmap
_audit_creation_method SHELXL-97
_cell_angle_alpha 90.00
_cell_angle_beta 90.00
_cell_angle_gamma 90.00
_cell_formula_units_Z 16
_cell_length_a 28.9982(11)
_cell_length_b 28.9982(11)
_cell_length_c 16.8529(8)
_cell_measurement_reflns_used 900
_cell_measurement_temperature 153(2)
_cell_measurement_theta_max 22.5
_cell_measurement_theta_min 1
_cell_volume 14171.5(10)
_computing_cell_refinement 'APEX2(Bruker AXS, 2007)'
_computing_data_collection 'APEX2(Bruker AXS, 2007)'
_computing_data_reduction 'SAINT,SADABS (Bruker AXS, 2007 )'
_computing_molecular_graphics
;
ORTEP3,L.J. Farrugia, J. Appl. Cryst. (1997) 30, 565
;
_computing_structure_refinement
;
SHELXL-97, G. M. Sheldrick, Acta Cryst. (2008) A64, 112-122
;
_computing_structure_solution
;
SHELXS-97 , G. M. Sheldrick, Acta Cryst. (2008) A64, 112-122
;
_diffrn_ambient_temperature 153(2)
_diffrn_detector_area_resol_mean 80
_diffrn_measured_fraction_theta_full 1.000
_diffrn_measured_fraction_theta_max 1.000
_diffrn_measurement_device_type 'CCD area detector'
_diffrn_measurement_method 'Omega and Phi scans'
_diffrn_radiation_monochromator graphite
_diffrn_radiation_source 'rotating anode'
_diffrn_radiation_type MoK\a
_diffrn_radiation_wavelength 0.71073
_diffrn_reflns_av_R_equivalents 0.0603
_diffrn_reflns_av_sigmaI/netI 0.0456
_diffrn_reflns_limit_h_max 37
_diffrn_reflns_limit_h_min -32
_diffrn_reflns_limit_k_max 37
_diffrn_reflns_limit_k_min -37
_diffrn_reflns_limit_l_max 16
_diffrn_reflns_limit_l_min -21
_diffrn_reflns_number 41892
_diffrn_reflns_theta_full 27.49
_diffrn_reflns_theta_max 27.49
_diffrn_reflns_theta_min 1.40
_exptl_absorpt_coefficient_mu 0.670
_exptl_absorpt_correction_T_max 0.9802
_exptl_absorpt_correction_T_min 0.9546
_exptl_absorpt_correction_type multi-scan
_exptl_absorpt_process_details
; 
 Corrections were done with the SADABS program, utilizing the none merged
 raw data obtained from the integration process. Integration and final cell
 refinement were done with SAINT.

 SADABS reports ratio of Tmin/Tmax = 0.835710  

;
_exptl_crystal_colour orange
_exptl_crystal_density_diffrn 1.396
_exptl_crystal_density_method 'not measured'
_exptl_crystal_description 'transparent octahedra'
_exptl_crystal_F_000 6192
_exptl_crystal_size_max 0.07
_exptl_crystal_size_mid 0.07
_exptl_crystal_size_min 0.03
_refine_diff_density_max 1.477
_refine_diff_density_min -0.792
_refine_diff_density_rms 0.086
_refine_ls_extinction_method none
_refine_ls_goodness_of_fit_ref 1.024
_refine_ls_hydrogen_treatment noref
_refine_ls_matrix_type full
_refine_ls_number_parameters 403
_refine_ls_number_reflns 8134
_refine_ls_number_restraints 2
_refine_ls_restrained_S_all 1.034
_refine_ls_R_factor_all 0.0736
_refine_ls_R_factor_gt 0.0467
_refine_ls_shift/su_max 0.001
_refine_ls_shift/su_mean 0.000
_refine_ls_structure_factor_coef Fsqd
_refine_ls_weighting_details 'calc w=1/[\s^2^(Fo^2^)+(0.0543P)^2^+44.5456P] where P=(Fo^2^+2Fc^2^)/3'
_refine_ls_weighting_scheme calc
_refine_ls_wR_factor_gt 0.1101
_refine_ls_wR_factor_ref 0.1246
_reflns_number_gt 5921
_reflns_number_total 8134
_reflns_threshold_expression >2sigma(I)
_cod_data_source_file om100388w_si_001.cif
_cod_data_source_block sad
_cod_original_sg_symbol_H-M I4(1)/a
_cod_original_formula_sum 'C37.50 H47 Cl2 N2 O P Ru'
_cod_database_code 4066292

loop_
_symmetry_equiv_pos_as_xyz
'x, y, z'
'-y+3/4, x+1/4, z+1/4'
'-x, -y+1/2, z'
'y+1/4, -x+1/4, z+1/4'
'x+1/2, y+1/2, z+1/2'
'-y+5/4, x+3/4, z+3/4'
'-x+1/2, -y+1, z+1/2'
'y+3/4, -x+3/4, z+3/4'
'-x, -y, -z'
'y-3/4, -x-1/4, -z-1/4'
'x, y-1/2, -z'
'-y-1/4, x-1/4, -z-1/4'
'-x+1/2, -y+1/2, -z+1/2'
'y-1/4, -x+1/4, -z+1/4'
'x+1/2, y, -z+1/2'
'-y+1/4, x+1/4, -z+1/4'

loop_
_atom_site_label
_atom_site_type_symbol
_atom_site_fract_x
_atom_site_fract_y
_atom_site_fract_z
_atom_site_U_iso_or_equiv
_atom_site_adp_type
_atom_site_occupancy
_atom_site_symmetry_multiplicity
_atom_site_calc_flag
_atom_site_refinement_flags
Ru1 Ru 0.924326(9) 0.911240(10) 0.533086(17) 0.02635(9) Uani 1 1 d .
Cl1 Cl 0.93675(3) 0.99282(3) 0.56889(6) 0.0355(2) Uani 1 1 d .
P1 P 0.84997(3) 0.92592(3) 0.49878(6) 0.0296(2) Uani 1 1 d .
C28 C 0.80484(12) 0.91328(13) 0.5715(2) 0.0343(8) Uani 1 1 d .
C29 C 0.76301(13) 0.89144(13) 0.5558(2) 0.0366(9) Uani 1 1 d .
H29 H 0.7571 0.8795 0.5043 0.044 Uiso 1 1 calc R
C32 C 0.77907(16) 0.92564(17) 0.7067(3) 0.0515(12) Uani 1 1 d .
H32 H 0.7846 0.9376 0.7583 0.062 Uiso 1 1 calc R
C30 C 0.72990(14) 0.88696(15) 0.6148(3) 0.0444(10) Uani 1 1 d .
H30 H 0.7016 0.8720 0.6032 0.053 Uiso 1 1 calc R
C33 C 0.81239(14) 0.92980(16) 0.6481(3) 0.0446(10) Uani 1 1 d .
H33 H 0.8409 0.9442 0.6603 0.054 Uiso 1 1 calc R
C31 C 0.73755(15) 0.90381(15) 0.6894(3) 0.0467(11) Uani 1 1 d .
H31 H 0.7146 0.9006 0.7293 0.056 Uiso 1 1 calc R
N2 N 0.97112(10) 0.94947(10) 0.38703(17) 0.0273(6) Uani 1 1 d .
H2 H 0.9910 0.9654 0.4154 0.033 Uiso 1 1 calc R
N1 N 0.91322(10) 0.90608(10) 0.35434(18) 0.0286(6) Uani 1 1 d .
C11 C 0.98083(15) 0.85998(17) 0.5376(3) 0.0501(12) Uani 1 1 d .
C1 C 0.93599(12) 0.92433(12) 0.4186(2) 0.0273(7) Uani 1 1 d .
C20 C 0.87332(13) 0.87556(14) 0.3608(2) 0.0357(9) Uani 1 1 d .
H20A H 0.8833 0.8465 0.3865 0.043 Uiso 1 1 calc R
H20B H 0.8627 0.8678 0.3066 0.043 Uiso 1 1 calc R
C13 C 0.94502(15) 0.88362(14) 0.6521(2) 0.0410(10) Uani 1 1 d .
C10 C 0.93705(16) 0.83720(14) 0.5424(3) 0.0445(10) Uani 1 1 d .
C21 C 0.83283(13) 0.89498(14) 0.4071(2) 0.0395(9) Uani 1 1 d .
H21A H 0.8119 0.8694 0.4215 0.047 Uiso 1 1 calc R
H21B H 0.8155 0.9164 0.3724 0.047 Uiso 1 1 calc R
C14 C 0.91625(14) 0.85122(13) 0.6150(2) 0.0379(9) Uani 1 1 d .
C7 C 0.92635(13) 0.90839(13) 0.2044(2) 0.0327(8) Uani 1 1 d .
H7 H 0.9019 0.8882 0.1902 0.039 Uiso 1 1 calc R
C2 C 0.93506(12) 0.91881(12) 0.2833(2) 0.0285(7) Uani 1 1 d .
C4 C 1.00002(12) 0.96665(12) 0.2474(2) 0.0307(8) Uani 1 1 d .
H4 H 1.0252 0.9858 0.2622 0.037 Uiso 1 1 calc R
C3 C 0.97176(12) 0.94695(12) 0.3046(2) 0.0275(7) Uani 1 1 d .
C6 C 0.95410(13) 0.92812(14) 0.1465(2) 0.0341(8) Uani 1 1 d .
C5 C 0.99070(13) 0.95776(13) 0.1678(2) 0.0332(8) Uani 1 1 d .
C22 C 0.83267(12) 0.98491(13) 0.4694(2) 0.0339(8) Uani 1 1 d .
C23 C 0.85888(16) 1.00952(15) 0.4165(3) 0.0484(11) Uani 1 1 d .
H23 H 0.8878 0.9974 0.4000 0.058 Uiso 1 1 calc R
C24 C 0.84423(17) 1.05169(16) 0.3866(3) 0.0529(12) Uani 1 1 d .
H24 H 0.8627 1.0678 0.3491 0.063 Uiso 1 1 calc R
C27 C 0.79213(17) 1.00504(17) 0.4966(4) 0.0635(15) Uani 1 1 d .
H27 H 0.7741 0.9897 0.5356 0.076 Uiso 1 1 calc R
C18 C 0.9363(2) 0.90578(19) 0.7311(3) 0.0734(18) Uani 1 1 d .
H18A H 0.9035 0.9034 0.7442 0.110 Uiso 1 1 calc R
H18B H 0.9453 0.9383 0.7288 0.110 Uiso 1 1 calc R
H18C H 0.9546 0.8901 0.7719 0.110 Uiso 1 1 calc R
C19 C 0.87290(17) 0.83011(18) 0.6469(4) 0.0690(16) Uani 1 1 d .
H19A H 0.8802 0.8006 0.6724 0.104 Uiso 1 1 calc R
H19B H 0.8512 0.8249 0.6032 0.104 Uiso 1 1 calc R
H19C H 0.8590 0.8510 0.6858 0.104 Uiso 1 1 calc R
C15 C 0.9231(3) 0.79597(18) 0.4929(4) 0.091(2) Uani 1 1 d .
H15A H 0.9353 0.7678 0.5170 0.137 Uiso 1 1 calc R
H15B H 0.9355 0.7993 0.4391 0.137 Uiso 1 1 calc R
H15C H 0.8894 0.7941 0.4905 0.137 Uiso 1 1 calc R
C8 C 1.01952(15) 0.98097(15) 0.1048(2) 0.0432(10) Uani 1 1 d .
H8A H 1.0442 0.9988 0.1300 0.065 Uiso 1 1 calc R
H8B H 1.0000 1.0016 0.0733 0.065 Uiso 1 1 calc R
H8C H 1.0331 0.9575 0.0700 0.065 Uiso 1 1 calc R
C9 C 0.94423(16) 0.91833(17) 0.0601(2) 0.0467(11) Uani 1 1 d .
H9A H 0.9177 0.8975 0.0559 0.070 Uiso 1 1 calc R
H9B H 0.9713 0.9039 0.0357 0.070 Uiso 1 1 calc R
H9C H 0.9373 0.9473 0.0326 0.070 Uiso 1 1 calc R
C25 C 0.80306(15) 1.07011(14) 0.4112(3) 0.0487(11) Uani 1 1 d .
H25 H 0.7922 1.0983 0.3895 0.058 Uiso 1 1 calc R
C26 C 0.77785(18) 1.04718(18) 0.4675(4) 0.0767(18) Uani 1 1 d .
H26 H 0.7501 1.0605 0.4869 0.092 Uiso 1 1 calc R
C16 C 1.0170(2) 0.8534(3) 0.4745(4) 0.103(3) Uani 1 1 d .
H16A H 1.0325 0.8828 0.4642 0.154 Uiso 1 1 calc R
H16B H 1.0023 0.8425 0.4256 0.154 Uiso 1 1 calc R
H16C H 1.0396 0.8306 0.4925 0.154 Uiso 1 1 calc R
C12 C 0.98546(14) 0.88925(15) 0.6034(3) 0.0458(11) Uani 1 1 d .
C17 C 1.02598(19) 0.9194(2) 0.6239(4) 0.085(2) Uani 1 1 d .
H17A H 1.0476 0.9021 0.6572 0.128 Uiso 1 1 calc R
H17B H 1.0152 0.9467 0.6527 0.128 Uiso 1 1 calc R
H17C H 1.0416 0.9290 0.5750 0.128 Uiso 1 1 calc R
C43 C 0.9149(3) 0.0599(3) 0.1068(5) 0.118(3) Uani 1 1 d .
H43A H 0.8947 0.0679 0.0614 0.142 Uiso 1 1 calc R
H43B H 0.9295 0.0296 0.0971 0.142 Uiso 1 1 calc R
C42 C 0.9511(3) 0.0977(4) 0.1224(5) 0.132(4) Uani 1 1 d .
H42A H 0.9619 0.1121 0.0725 0.158 Uiso 1 1 calc R
H42B H 0.9778 0.0857 0.1524 0.158 Uiso 1 1 calc R
C41 C 0.9219(3) 0.1313(2) 0.1725(4) 0.108(3) Uani 1 1 d .
H41A H 0.9413 0.1473 0.2123 0.130 Uiso 1 1 calc R
H41B H 0.9069 0.1547 0.1383 0.130 Uiso 1 1 calc R
O41 O 0.88886(18) 0.10349(17) 0.2096(3) 0.1093(17) Uani 1 1 d .
C44 C 0.8916(3) 0.0606(3) 0.1760(5) 0.101(2) Uani 1 1 d .
H44A H 0.9069 0.0394 0.2138 0.121 Uiso 1 1 calc R
H44B H 0.8599 0.0489 0.1667 0.121 Uiso 1 1 calc R
Cl5 Cl 0.9533(3) 0.7220(4) 0.6895(7) 0.298(4) Uiso 0.50 1 d PD
C51 C 1.0000 0.7500 0.6676(10) 0.298(4) Uiso 1 2 d SD
Cl5A Cl 0.9674(4) 0.7519(4) 0.7580(7) 0.298(4) Uiso 0.50 1 d PD

loop_
_atom_site_aniso_label
_atom_site_aniso_U_11
_atom_site_aniso_U_22
_atom_site_aniso_U_33
_atom_site_aniso_U_23
_atom_site_aniso_U_13
_atom_site_aniso_U_12
Ru1 0.02471(15) 0.03071(16) 0.02363(15) -0.00320(12) 0.00385(11) -0.00453(11)
Cl1 0.0332(5) 0.0367(5) 0.0367(5) -0.0100(4) 0.0008(4) -0.0075(4)
P1 0.0245(4) 0.0308(5) 0.0336(5) -0.0044(4) 0.0032(4) -0.0050(4)
C28 0.0266(18) 0.0337(19) 0.043(2) -0.0004(17) 0.0047(16) -0.0013(15)
C29 0.0296(19) 0.038(2) 0.042(2) 0.0020(17) 0.0039(17) -0.0065(16)
C32 0.046(3) 0.062(3) 0.047(3) -0.010(2) 0.013(2) -0.001(2)
C30 0.033(2) 0.044(2) 0.057(3) 0.008(2) 0.0065(19) -0.0064(17)
C33 0.034(2) 0.056(3) 0.044(2) -0.010(2) 0.0069(19) -0.0042(19)
C31 0.039(2) 0.047(2) 0.055(3) 0.002(2) 0.018(2) 0.0004(19)
N2 0.0294(15) 0.0315(15) 0.0211(15) -0.0027(12) -0.0004(12) -0.0044(12)
N1 0.0290(15) 0.0323(16) 0.0247(15) -0.0044(13) -0.0004(12) -0.0058(12)
C11 0.045(2) 0.061(3) 0.044(3) 0.020(2) 0.016(2) 0.022(2)
C1 0.0252(17) 0.0271(17) 0.0295(19) -0.0023(14) 0.0018(14) -0.0015(13)
C20 0.037(2) 0.038(2) 0.032(2) -0.0120(17) -0.0008(16) -0.0119(16)
C13 0.058(3) 0.040(2) 0.025(2) 0.0050(17) -0.0022(18) -0.0045(19)
C10 0.060(3) 0.035(2) 0.038(2) -0.0001(18) -0.008(2) 0.0108(19)
C21 0.0301(19) 0.044(2) 0.045(2) -0.0102(19) 0.0002(17) -0.0098(17)
C14 0.039(2) 0.034(2) 0.040(2) 0.0066(17) 0.0085(18) -0.0031(17)
C7 0.0308(19) 0.038(2) 0.0296(19) -0.0040(16) -0.0039(15) 0.0034(16)
C2 0.0299(18) 0.0291(17) 0.0265(18) -0.0021(15) 0.0002(14) 0.0024(14)
C4 0.0308(18) 0.0306(18) 0.0307(19) 0.0034(15) 0.0008(15) 0.0005(15)
C3 0.0296(18) 0.0300(18) 0.0229(18) 0.0000(14) -0.0002(14) 0.0028(14)
C6 0.0341(19) 0.043(2) 0.0249(19) -0.0012(16) -0.0009(16) 0.0119(17)
C5 0.035(2) 0.040(2) 0.0244(19) 0.0048(16) 0.0007(15) 0.0099(16)
C22 0.0253(17) 0.0348(19) 0.042(2) -0.0055(17) -0.0019(16) -0.0065(15)
C23 0.050(3) 0.040(2) 0.055(3) 0.007(2) 0.014(2) 0.0061(19)
C24 0.060(3) 0.041(2) 0.058(3) 0.006(2) 0.010(2) 0.001(2)
C27 0.047(3) 0.048(3) 0.096(4) 0.018(3) 0.022(3) 0.005(2)
C18 0.129(5) 0.061(3) 0.030(3) -0.007(2) -0.002(3) 0.005(3)
C19 0.053(3) 0.054(3) 0.101(5) 0.028(3) 0.022(3) -0.005(2)
C15 0.158(7) 0.042(3) 0.075(4) -0.018(3) -0.050(4) 0.028(4)
C8 0.046(2) 0.054(3) 0.029(2) 0.0092(19) 0.0041(18) 0.005(2)
C9 0.047(2) 0.065(3) 0.028(2) -0.002(2) -0.0067(19) 0.007(2)
C25 0.040(2) 0.032(2) 0.074(3) 0.002(2) -0.016(2) -0.0005(18)
C26 0.049(3) 0.052(3) 0.129(6) 0.018(3) 0.023(3) 0.014(2)
C16 0.100(5) 0.122(6) 0.086(5) 0.048(4) 0.058(4) 0.075(4)
C12 0.038(2) 0.049(2) 0.051(3) 0.021(2) -0.011(2) -0.0073(18)
C17 0.056(3) 0.083(4) 0.115(5) 0.050(4) -0.041(3) -0.029(3)
C43 0.134(8) 0.121(7) 0.099(6) -0.002(5) 0.027(6) 0.051(6)
C42 0.083(5) 0.247(12) 0.067(5) -0.036(6) 0.009(4) -0.019(7)
C41 0.173(8) 0.073(4) 0.079(5) -0.001(4) -0.006(5) -0.032(5)
O41 0.110(4) 0.081(3) 0.138(5) -0.018(3) 0.050(3) 0.003(3)
C44 0.120(6) 0.090(5) 0.093(5) -0.026(4) 0.014(5) -0.019(4)

loop_
_atom_type_symbol
_atom_type_description
_atom_type_scat_dispersion_real
_atom_type_scat_dispersion_imag
_atom_type_scat_source
C C 0.0033 0.0016 'International Tables Vol C Tables 4.2.6.8 and 6.1.1.4'
H H 0.0000 0.0000 'International Tables Vol C Tables 4.2.6.8 and 6.1.1.4'
N N 0.0061 0.0033 'International Tables Vol C Tables 4.2.6.8 and 6.1.1.4'
P P 0.1023 0.0942 'International Tables Vol C Tables 4.2.6.8 and 6.1.1.4'
Cl Cl 0.1484 0.1585 'International Tables Vol C Tables 4.2.6.8 and 6.1.1.4'
Ru Ru -1.2594 0.8363 'International Tables Vol C Tables 4.2.6.8 and 6.1.1.4'
O O 0.0106 0.0060 'International Tables Vol C Tables 4.2.6.8 and 6.1.1.4'

loop_
_geom_angle_atom_site_label_1
_geom_angle_atom_site_label_2
_geom_angle_atom_site_label_3
_geom_angle
_geom_angle_site_symmetry_1
_geom_angle_site_symmetry_3
C1 Ru1 C10 103.15(15) . .
C1 Ru1 C11 92.03(15) . .
C10 Ru1 C11 38.04(18) . .
C1 Ru1 C12 115.75(16) . .
C10 Ru1 C12 62.98(17) . .
C11 Ru1 C12 36.85(18) . .
C1 Ru1 C14 139.76(15) . .
C10 Ru1 C14 37.57(15) . .
C11 Ru1 C14 62.17(15) . .
C12 Ru1 C14 62.05(15) . .
C1 Ru1 C13 152.60(15) . .
C10 Ru1 C13 62.57(15) . .
C11 Ru1 C13 62.04(16) . .
C12 Ru1 C13 37.62(16) . .
C14 Ru1 C13 36.56(15) . .
C1 Ru1 P1 83.06(10) . .
C10 Ru1 P1 111.26(13) . .
C11 Ru1 P1 146.81(15) . .
C12 Ru1 P1 160.87(12) . .
C14 Ru1 P1 101.75(11) . .
C13 Ru1 P1 123.27(12) . .
C1 Ru1 Cl1 91.69(10) . .
C10 Ru1 Cl1 154.17(12) . .
C11 Ru1 Cl1 121.82(15) . .
C12 Ru1 Cl1 91.61(12) . .
C14 Ru1 Cl1 127.69(11) . .
C13 Ru1 Cl1 94.86(11) . .
P1 Ru1 Cl1 91.22(3) . .
C28 P1 C22 99.83(17) . .
C28 P1 C21 105.65(18) . .
C22 P1 C21 98.70(19) . .
C28 P1 Ru1 118.07(13) . .
C22 P1 Ru1 119.90(12) . .
C21 P1 Ru1 112.06(13) . .
C33 C28 C29 118.0(4) . .
C33 C28 P1 116.0(3) . .
C29 C28 P1 125.9(3) . .
C30 C29 C28 120.5(4) . .
C33 C32 C31 119.6(4) . .
C31 C30 C29 120.9(4) . .
C32 C33 C28 121.3(4) . .
C30 C31 C32 119.7(4) . .
C1 N2 C3 111.8(3) . .
C1 N1 C2 110.7(3) . .
C1 N1 C20 123.7(3) . .
C2 N1 C20 125.5(3) . .
C12 C11 C10 108.6(4) . .
C12 C11 C16 124.7(5) . .
C10 C11 C16 126.7(6) . .
C12 C11 Ru1 72.1(2) . .
C10 C11 Ru1 69.9(2) . .
C16 C11 Ru1 125.2(3) . .
N2 C1 N1 105.0(3) . .
N2 C1 Ru1 127.3(3) . .
N1 C1 Ru1 127.4(2) . .
N1 C20 C21 115.2(3) . .
C14 C13 C12 107.8(4) . .
C14 C13 C18 125.7(4) . .
C12 C13 C18 126.4(4) . .
C14 C13 Ru1 71.4(2) . .
C12 C13 Ru1 70.6(2) . .
C18 C13 Ru1 126.6(3) . .
C14 C10 C11 107.0(4) . .
C14 C10 C15 125.9(5) . .
C11 C10 C15 124.8(5) . .
C14 C10 Ru1 73.1(2) . .
C11 C10 Ru1 72.1(2) . .
C15 C10 Ru1 133.8(3) . .
C20 C21 P1 113.6(3) . .
C13 C14 C10 108.8(4) . .
C13 C14 C19 127.8(4) . .
C10 C14 C19 123.2(4) . .
C13 C14 Ru1 72.0(2) . .
C10 C14 Ru1 69.3(2) . .
C19 C14 Ru1 128.9(3) . .
C2 C7 C6 118.6(4) . .
C7 C2 C3 121.0(3) . .
C7 C2 N1 132.7(3) . .
C3 C2 N1 106.3(3) . .
C3 C4 C5 118.6(3) . .
C2 C3 C4 121.0(3) . .
C2 C3 N2 106.2(3) . .
C4 C3 N2 132.8(3) . .
C7 C6 C5 120.5(3) . .
C7 C6 C9 119.3(4) . .
C5 C6 C9 120.1(4) . .
C4 C5 C6 120.2(3) . .
C4 C5 C8 119.2(4) . .
C6 C5 C8 120.6(3) . .
C23 C22 C27 117.7(4) . .
C23 C22 P1 120.3(3) . .
C27 C22 P1 121.9(3) . .
C22 C23 C24 121.6(4) . .
C25 C24 C23 119.9(4) . .
C26 C27 C22 120.5(5) . .
C26 C25 C24 119.0(4) . .
C25 C26 C27 121.0(5) . .
C11 C12 C13 107.7(4) . .
C11 C12 C17 127.4(5) . .
C13 C12 C17 124.8(5) . .
C11 C12 Ru1 71.1(2) . .
C13 C12 Ru1 71.8(2) . .
C17 C12 Ru1 125.3(3) . .
C44 C43 C42 100.7(7) . .
C43 C42 C41 99.7(6) . .
O41 C41 C42 104.8(6) . .
C44 O41 C41 107.4(5) . .
C43 C44 O41 113.5(7) . .
Cl5 C51 Cl5 153.7(15) 3_765 .
Cl5 C51 Cl5A 51.8(6) 3_765 3_765
Cl5 C51 Cl5A 103.4(10) . 3_765
Cl5 C51 Cl5A 103.4(10) 3_765 .
Cl5 C51 Cl5A 51.8(6) . .
Cl5A C51 Cl5A 63.8(9) 3_765 .
C51 Cl5A Cl5A 58.1(5) . 3_765

loop_
_geom_bond_atom_site_label_1
_geom_bond_atom_site_label_2
_geom_bond_distance
_geom_bond_site_symmetry_2
Ru1 C1 1.996(4) .
Ru1 C10 2.184(4) .
Ru1 C11 2.214(4) .
Ru1 C12 2.226(4) .
Ru1 C14 2.233(4) .
Ru1 C13 2.241(4) .
Ru1 P1 2.2726(10) .
Ru1 Cl1 2.4679(9) .
P1 C28 1.830(4) .
P1 C22 1.850(4) .
P1 C21 1.855(4) .
C28 C33 1.393(6) .
C28 C29 1.394(5) .
C29 C30 1.389(6) .
C32 C33 1.388(6) .
C32 C31 1.391(6) .
C30 C31 1.367(6) .
N2 C1 1.360(4) .
N2 C3 1.391(4) .
N1 C1 1.374(5) .
N1 C2 1.404(5) .
N1 C20 1.461(4) .
C11 C12 1.403(7) .
C11 C10 1.433(7) .
C11 C16 1.506(6) .
C20 C21 1.518(5) .
C13 C14 1.404(6) .
C13 C12 1.440(6) .
C13 C18 1.500(6) .
C10 C14 1.423(6) .
C10 C15 1.513(6) .
C14 C19 1.498(6) .
C7 C2 1.388(5) .
C7 C6 1.388(5) .
C2 C3 1.388(5) .
C4 C3 1.389(5) .
C4 C5 1.392(5) .
C6 C5 1.412(6) .
C6 C9 1.511(5) .
C5 C8 1.510(5) .
C22 C23 1.371(6) .
C22 C27 1.390(6) .
C23 C24 1.390(6) .
C24 C25 1.372(6) .
C27 C26 1.381(7) .
C25 C26 1.370(7) .
C12 C17 1.504(6) .
C43 C44 1.348(9) .
C43 C42 1.539(12) .
C42 C41 1.544(11) .
C41 O41 1.401(8) .
O41 C44 1.370(8) .
Cl5 C51 1.623(8) .
C51 Cl5 1.623(8) 3_765
C51 Cl5A 1.794(10) 3_765
C51 Cl5A 1.794(10) .
Cl5A Cl5A 1.89(2) 3_765
